data_4032116
loop_
_publ_author_name
'Zhu, Chongwei'
'Rives, Arnaud'
'Duhayon, Carine'
'Maraval, Val\'erie'
'Chauvin, Remi'

_publ_section_title
;
 Lipidic Carbo-benzenes: Molecular Probes of Magnetic Anisotropy and
 Stacking Properties of \a-Graphyne.
;
_journal_issue 2
_journal_name_full 'The Journal of organic chemistry'
_journal_page_first 925
_journal_page_last 935
_journal_paper_doi 10.1021/acs.joc.6b02397
_journal_volume 82
_journal_year 2017
_chemical_formula_moiety 'C82 H102, 2(C H Cl3) '
_chemical_formula_sum 'C84 H104 Cl6'
_chemical_formula_weight 1326.46
_space_group_IT_number 2
_symmetry_cell_setting triclinic
_symmetry_space_group_name_Hall '-P 1'
_symmetry_space_group_name_H-M 'P -1'
_atom_sites_solution_hydrogens difmap
_atom_sites_solution_primary other
_cell_angle_alpha 76.044(4)
_cell_angle_beta 78.422(4)
_cell_angle_gamma 64.554(3)
_cell_formula_units_Z 1
_cell_length_a 10.5493(7)
_cell_length_b 12.2119(8)
_cell_length_c 16.3716(12)
_cell_measurement_reflns_used 9996
_cell_measurement_temperature 100
_cell_measurement_theta_max 28
_cell_measurement_theta_min 2
_cell_volume 1836.9(2)
_computing_cell_refinement 'Apex2 (Bruker AXS, 2006)'
_computing_data_collection 'Apex2 (Bruker AXS, 2006)'
_computing_data_reduction 'Apex2 (Bruker AXS, 2006)'
_computing_molecular_graphics 'CAMERON (Watkin et al., 1996)'
_computing_publication_material 'CRYSTALS (Betteridge et al., 2003)'
_computing_structure_refinement 'CRYSTALS (Betteridge et al., 2003)'
_computing_structure_solution 'Superflip (Palatinus & Chapuis, 2007)'
_diffrn_ambient_temperature 100
_diffrn_measured_fraction_theta_full 0.997
_diffrn_measured_fraction_theta_max 0.994
_diffrn_measurement_device Area
_diffrn_measurement_device_type 'Bruker Kappa Apex2'
_diffrn_measurement_method '\f & \w scans'
_diffrn_radiation_monochromator graphite
_diffrn_radiation_type 'Mo K\a'
_diffrn_radiation_wavelength 0.71073
_diffrn_reflns_av_R_equivalents 0.063
_diffrn_reflns_limit_h_max 14
_diffrn_reflns_limit_h_min -14
_diffrn_reflns_limit_k_max 15
_diffrn_reflns_limit_k_min -16
_diffrn_reflns_limit_l_max 21
_diffrn_reflns_limit_l_min -21
_diffrn_reflns_number 82354
_diffrn_reflns_theta_full 27.863
_diffrn_reflns_theta_max 28.431
_diffrn_reflns_theta_min 1.290
_diffrn_standards_number 0
_exptl_absorpt_coefficient_mu 0.278
_exptl_absorpt_correction_T_max 0.99
_exptl_absorpt_correction_T_min 0.90
_exptl_absorpt_correction_type multi-scan
_exptl_absorpt_process_details 'SADABS (Siemens, 1996)'
_exptl_crystal_colour red
_exptl_crystal_density_diffrn 1.199
_exptl_crystal_density_method 'not measured'
_exptl_crystal_description block
_exptl_crystal_F_000 710
_exptl_crystal_size_max 0.200
_exptl_crystal_size_mid 0.100
_exptl_crystal_size_min 0.050
_refine_diff_density_max 0.40
_refine_diff_density_min -0.35
_refine_ls_extinction_method None
_refine_ls_goodness_of_fit_ref 1.0871
_refine_ls_hydrogen_treatment constr
_refine_ls_matrix_type full
_refine_ls_number_parameters 406
_refine_ls_number_reflns 5929
_refine_ls_number_restraints 0
_refine_ls_R_factor_all 0.0775
_refine_ls_R_factor_gt 0.0507
_refine_ls_shift/su_max 0.0008269
_refine_ls_shift/su_mean 0.0000544
_refine_ls_structure_factor_coef F
_refine_ls_weighting_details
;
 Method, part 1, Chebychev polynomial, (Watkin, 1994, Prince, 1982) 
 [weight] = 1.0/[A~0~*T~0~(x)+A~1~*T~1~(x) ... +A~n-1~]*T~n-1~(x)] 
 where A~i~ are the Chebychev coefficients listed below and x= Fcalc/Fmax 
 Method = Robust Weighting (Prince, 1982) 
 W = [weight] * [1-(deltaF/6*sigmaF)^2^]^2^ 
 A~i~ are: 
 0.175 0.181 0.629E-01 
;
_refine_ls_weighting_scheme calc
_refine_ls_wR_factor_all 0.0919
_refine_ls_wR_factor_gt 0.0460
_refine_ls_wR_factor_ref 0.0399
_reflns_limit_h_max 14
_reflns_limit_h_min -13
_reflns_limit_k_max 16
_reflns_limit_k_min -15
_reflns_limit_l_max 21
_reflns_limit_l_min 0
_reflns_number_gt 7063
_reflns_number_total 9202
_reflns_threshold_expression I>2.0\s(I)
_oxford_refine_ls_r_factor_ref 0.0393
_oxford_reflns_number_all 9174
_oxford_reflns_threshold_expression_ref I>3.0\s(I)
_cod_data_source_file jo6b02397_si_002.cif
_cod_data_source_block Cpd-11dCHCl3
_cod_depositor_comments
;
The following automatic conversions were performed:

'_atom_sites_solution_primary' value 'Other' changed to 'other'
according to
/usr/data/users/saulius/crontab/automatic-downloads/rss-feeds/ACS/lib/dictionaries/cif_core.dic
dictionary named 'cif_core.dic' version 2.4.2 from 2011-04-26.

Automatic conversion script
Id: cif_fix_values 4268 2015-11-12 08:31:59Z antanas 

 Adding full bibliography for 4032109--4032117.cif.
;
_cod_original_cell_volume 1836.90(13)
_cod_original_sg_symbol_H-M 'P -1 '
_cod_database_code 4032116

loop_
_symmetry_equiv_pos_as_xyz
x,y,z
-x,-y,-z

loop_
_atom_site_label
_atom_site_type_symbol
_atom_site_fract_x
_atom_site_fract_y
_atom_site_fract_z
_atom_site_U_iso_or_equiv
_atom_site_occupancy
_atom_site_adp_type
_atom_site_refinement_flags_posn
C1 C 1.14138(16) 0.12622(14) 0.14329(10) 0.0145 1.0000 Uani .
C2 C 1.20457(15) 0.20278(13) 0.09628(10) 0.0147 1.0000 Uani .
C3 C 1.25593(16) 0.27418(14) 0.05423(10) 0.0154 1.0000 Uani .
C4 C 1.31262(15) 0.35571(13) 0.00655(10) 0.0134 1.0000 Uani .
C5 C 1.43959(16) 0.31185(13) -0.04419(10) 0.0146 1.0000 Uani .
C6 C 1.44882(16) -0.27763(13) 0.08947(10) 0.0138 1.0000 Uani .
C7 C 1.32105(15) -0.23377(13) 0.13941(10) 0.0140 1.0000 Uani .
C8 C 1.25642(16) -0.10884(14) 0.14024(10) 0.0152 1.0000 Uani .
C9 C 1.20412(16) 0.00195(14) 0.14012(10) 0.0154 1.0000 Uani .
C10 C 1.00222(16) 0.17669(14) 0.19864(10) 0.0160 1.0000 Uani .
C11 C 0.94733(16) 0.31479(14) 0.19677(10) 0.0157 1.0000 Uani .
C12 C 0.80564(16) 0.36648(14) 0.25013(10) 0.0159 1.0000 Uani .
C13 C 0.75741(17) 0.50416(14) 0.24829(11) 0.0174 1.0000 Uani .
C14 C 0.61572(16) 0.56121(14) 0.30013(11) 0.0174 1.0000 Uani .
C15 C 0.57171(16) 0.69755(14) 0.29956(11) 0.0188 1.0000 Uani .
C16 C 0.42715(16) 0.75707(14) 0.34796(11) 0.0173 1.0000 Uani .
C17 C 0.38259(16) 0.89410(14) 0.34652(11) 0.0184 1.0000 Uani .
C18 C 0.23523(16) 0.95336(14) 0.39235(11) 0.0176 1.0000 Uani .
C19 C 0.19157(16) 1.08882(14) 0.39568(11) 0.0182 1.0000 Uani .
C20 C 0.04620(16) 1.14599(14) 0.44426(11) 0.0165 1.0000 Uani .
C21 C 0.00120(16) 1.28198(14) 0.44654(11) 0.0179 1.0000 Uani .
C22 C -0.14227(16) 1.34015(14) 0.49612(11) 0.0164 1.0000 Uani .
C23 C -0.18584(16) 1.47613(14) 0.49718(11) 0.0168 1.0000 Uani .
C24 C -0.33152(16) 1.53520(14) 0.54529(11) 0.0169 1.0000 Uani .
C25 C -0.37414(16) 1.67077(14) 0.54734(11) 0.0175 1.0000 Uani .
C26 C -0.52094(16) 1.73015(14) 0.59351(11) 0.0178 1.0000 Uani .
C27 C -0.56588(17) 1.86628(14) 0.59454(11) 0.0189 1.0000 Uani .
C28 C -0.71672(17) 1.92766(15) 0.63496(12) 0.0215 1.0000 Uani .
C29 C -0.7611(2) 2.06366(16) 0.63587(13) 0.0278 1.0000 Uani .
C30 C 1.23838(16) 0.48945(14) 0.00865(10) 0.0146 1.0000 Uani .
C31 C 1.10466(16) 0.53735(14) 0.05280(10) 0.0166 1.0000 Uani .
C32 C 1.03588(17) 0.66342(15) 0.05320(11) 0.0191 1.0000 Uani .
C33 C 1.09954(18) 0.74190(15) 0.00956(11) 0.0212 1.0000 Uani .
C34 C 1.23233(18) 0.69480(15) -0.03389(11) 0.0217 1.0000 Uani .
C35 C 1.30225(17) 0.56953(14) -0.03425(10) 0.0176 1.0000 Uani .
C36 C 1.25538(15) -0.31802(14) 0.18970(10) 0.0136 1.0000 Uani .
C37 C 1.32043(17) -0.44391(14) 0.18811(10) 0.0167 1.0000 Uani .
C38 C 1.25679(18) -0.52188(15) 0.23413(11) 0.0199 1.0000 Uani .
C39 C 1.12809(18) -0.47516(16) 0.28177(11) 0.0219 1.0000 Uani .
C40 C 1.06239(18) -0.35040(16) 0.28415(11) 0.0222 1.0000 Uani .
C41 C 1.12518(17) -0.27179(15) 0.23827(11) 0.0192 1.0000 Uani .
C42 C 0.64854(19) 1.04293(16) 0.10019(12) 0.0250 1.0000 Uani .
Cl1 Cl 0.54065(5) 1.13237(4) 0.17731(3) 0.0314 1.0000 Uani .
Cl2 Cl 0.82635(5) 0.97859(4) 0.12100(4) 0.0366 1.0000 Uani .
Cl3 Cl 0.59370(6) 0.92823(5) 0.09697(4) 0.0416 1.0000 Uani .
H101 H 1.0148 0.1318 0.2578 0.0213 1.0000 Uiso R
H102 H 0.9349 0.1586 0.1782 0.0217 1.0000 Uiso R
H111 H 1.0187 0.3318 0.2183 0.0201 1.0000 Uiso R
H112 H 0.9361 0.3582 0.1364 0.0196 1.0000 Uiso R
H122 H 0.8097 0.3233 0.3090 0.0210 1.0000 Uiso R
H121 H 0.7373 0.3501 0.2280 0.0210 1.0000 Uiso R
H131 H 0.8313 0.5177 0.2687 0.0226 1.0000 Uiso R
H132 H 0.7548 0.5450 0.1894 0.0214 1.0000 Uiso R
H141 H 0.6190 0.5179 0.3563 0.0232 1.0000 Uiso R
H142 H 0.5451 0.5513 0.2777 0.0229 1.0000 Uiso R
H152 H 0.6440 0.7089 0.3231 0.0234 1.0000 Uiso R
H151 H 0.5680 0.7425 0.2416 0.0232 1.0000 Uiso R
H161 H 0.4257 0.7148 0.4074 0.0218 1.0000 Uiso R
H162 H 0.3529 0.7465 0.3235 0.0220 1.0000 Uiso R
H172 H 0.4540 0.9052 0.3714 0.0233 1.0000 Uiso R
H171 H 0.3827 0.9372 0.2889 0.0241 1.0000 Uiso R
H181 H 0.2324 0.9061 0.4498 0.0229 1.0000 Uiso R
H182 H 0.1646 0.9446 0.3642 0.0225 1.0000 Uiso R
H191 H 0.2615 1.0978 0.4227 0.0245 1.0000 Uiso R
H192 H 0.1948 1.1374 0.3381 0.0230 1.0000 Uiso R
H202 H 0.0448 1.1017 0.5028 0.0218 1.0000 Uiso R
H201 H -0.0243 1.1386 0.4184 0.0217 1.0000 Uiso R
H211 H 0.0739 1.2917 0.4710 0.0232 1.0000 Uiso R
H212 H -0.0011 1.3276 0.3908 0.0232 1.0000 Uiso R
H221 H -0.1400 1.2967 0.5520 0.0225 1.0000 Uiso R
H222 H -0.2128 1.3289 0.4730 0.0223 1.0000 Uiso R
H231 H -0.1152 1.4854 0.5236 0.0223 1.0000 Uiso R
H232 H -0.1859 1.5205 0.4400 0.0222 1.0000 Uiso R
H241 H -0.3359 1.4887 0.6019 0.0221 1.0000 Uiso R
H242 H -0.4031 1.5294 0.5188 0.0216 1.0000 Uiso R
H252 H -0.3023 1.6807 0.5760 0.0231 1.0000 Uiso R
H251 H -0.3702 1.7154 0.4894 0.0225 1.0000 Uiso R
H261 H -0.5238 1.6849 0.6536 0.0228 1.0000 Uiso R
H262 H -0.5917 1.7252 0.5639 0.0229 1.0000 Uiso R
H271 H -0.5016 1.8752 0.6245 0.0250 1.0000 Uiso R
H272 H -0.5535 1.9079 0.5362 0.0249 1.0000 Uiso R
H282 H -0.7272 1.8833 0.6931 0.0278 1.0000 Uiso R
H281 H -0.7824 1.9179 0.6048 0.0286 1.0000 Uiso R
H291 H -0.8634 2.0980 0.6603 0.0449 1.0000 Uiso R
H292 H -0.7061 2.0755 0.6714 0.0446 1.0000 Uiso R
H293 H -0.7498 2.1097 0.5786 0.0442 1.0000 Uiso R
H311 H 1.0591 0.4836 0.0832 0.0219 1.0000 Uiso R
H321 H 0.9459 0.6936 0.0821 0.0236 1.0000 Uiso R
H331 H 1.0515 0.8288 0.0088 0.0262 1.0000 Uiso R
H341 H 1.2770 0.7456 -0.0629 0.0279 1.0000 Uiso R
H351 H 1.3912 0.5386 -0.0630 0.0230 1.0000 Uiso R
H371 H 1.4068 -0.4747 0.1542 0.0213 1.0000 Uiso R
H381 H 1.3002 -0.6064 0.2307 0.0249 1.0000 Uiso R
H391 H 1.0852 -0.5274 0.3124 0.0282 1.0000 Uiso R
H401 H 0.9768 -0.3188 0.3145 0.0282 1.0000 Uiso R
H411 H 1.0808 -0.1875 0.2389 0.0242 1.0000 Uiso R
H421 H 0.6397 1.0970 0.0440 0.0329 1.0000 Uiso R

loop_
_atom_site_aniso_label
_atom_site_aniso_U_11
_atom_site_aniso_U_22
_atom_site_aniso_U_33
_atom_site_aniso_U_23
_atom_site_aniso_U_13
_atom_site_aniso_U_12
C1 0.0135(7) 0.0126(7) 0.0153(8) -0.0028(6) 0.0008(6) -0.0041(6)
C2 0.0111(7) 0.0117(7) 0.0172(8) -0.0058(6) 0.0007(6) -0.0001(6)
C3 0.0115(7) 0.0128(7) 0.0186(8) -0.0056(6) -0.0002(6) -0.0011(6)
C4 0.0116(7) 0.0124(7) 0.0144(8) -0.0029(6) -0.0001(6) -0.0035(6)
C5 0.0170(7) 0.0108(7) 0.0170(8) -0.0004(6) -0.0032(6) -0.0070(6)
C6 0.0149(7) 0.0081(6) 0.0175(8) -0.0010(6) -0.0026(6) -0.0041(6)
C7 0.0128(7) 0.0124(7) 0.0159(8) -0.0027(6) 0.0000(6) -0.0048(6)
C8 0.0122(7) 0.0164(7) 0.0165(8) -0.0028(6) 0.0023(6) -0.0071(6)
C9 0.0136(7) 0.0160(7) 0.0153(8) -0.0022(6) 0.0024(6) -0.0067(6)
C10 0.0141(7) 0.0115(7) 0.0194(8) -0.0042(6) 0.0040(6) -0.0039(6)
C11 0.0139(7) 0.0122(7) 0.0176(8) -0.0043(6) 0.0021(6) -0.0028(6)
C12 0.0143(7) 0.0126(7) 0.0185(8) -0.0057(6) 0.0030(6) -0.0037(6)
C13 0.0161(7) 0.0138(7) 0.0194(8) -0.0054(6) 0.0024(6) -0.0037(6)
C14 0.0147(7) 0.0149(7) 0.0199(8) -0.0060(6) 0.0010(6) -0.0032(6)
C15 0.0148(8) 0.0156(7) 0.0225(9) -0.0063(6) 0.0028(6) -0.0036(6)
C16 0.0155(7) 0.0131(7) 0.0199(8) -0.0058(6) 0.0010(6) -0.0022(6)
C17 0.0150(8) 0.0140(7) 0.0218(9) -0.0060(6) 0.0034(6) -0.0026(6)
C18 0.0127(7) 0.0134(7) 0.0241(9) -0.0063(6) 0.0026(6) -0.0032(6)
C19 0.0144(7) 0.0123(7) 0.0256(9) -0.0063(6) 0.0039(6) -0.0043(6)
C20 0.0114(7) 0.0126(7) 0.0233(9) -0.0054(6) 0.0026(6) -0.0036(6)
C21 0.0136(7) 0.0119(7) 0.0262(9) -0.0049(6) 0.0034(6) -0.0051(6)
C22 0.0128(7) 0.0134(7) 0.0214(8) -0.0050(6) 0.0016(6) -0.0041(6)
C23 0.0116(7) 0.0124(7) 0.0239(9) -0.0054(6) 0.0030(6) -0.0035(6)
C24 0.0135(7) 0.0131(7) 0.0227(9) -0.0061(6) 0.0010(6) -0.0039(6)
C25 0.0143(7) 0.0138(7) 0.0221(9) -0.0049(6) 0.0027(6) -0.0046(6)
C26 0.0138(7) 0.0159(7) 0.0235(9) -0.0063(6) 0.0007(6) -0.0055(6)
C27 0.0153(7) 0.0151(7) 0.0240(9) -0.0063(6) 0.0026(6) -0.0046(6)
C28 0.0157(8) 0.0204(8) 0.0275(9) -0.0094(7) 0.0012(7) -0.0054(6)
C29 0.0247(9) 0.0192(8) 0.0344(11) -0.0101(7) 0.0006(8) -0.0031(7)
C30 0.0142(7) 0.0129(7) 0.0149(8) -0.0034(6) -0.0025(6) -0.0030(6)
C31 0.0149(7) 0.0171(7) 0.0185(8) -0.0047(6) -0.0014(6) -0.0062(6)
C32 0.0162(8) 0.0175(8) 0.0206(8) -0.0078(6) -0.0012(6) -0.0019(6)
C33 0.0237(8) 0.0142(7) 0.0244(9) -0.0073(6) -0.0053(7) -0.0034(6)
C34 0.0252(9) 0.0162(8) 0.0265(9) -0.0039(7) -0.0022(7) -0.0111(7)
C35 0.0162(8) 0.0158(7) 0.0210(8) -0.0062(6) 0.0021(6) -0.0069(6)
C36 0.0131(7) 0.0145(7) 0.0134(7) -0.0014(6) -0.0015(6) -0.0063(6)
C37 0.0161(7) 0.0150(7) 0.0182(8) -0.0035(6) -0.0002(6) -0.0061(6)
C38 0.0249(9) 0.0128(7) 0.0225(9) -0.0008(6) -0.0047(7) -0.0083(6)
C39 0.0250(9) 0.0229(8) 0.0220(9) 0.0021(7) -0.0019(7) -0.0169(7)
C40 0.0180(8) 0.0243(8) 0.0234(9) -0.0038(7) 0.0042(7) -0.0107(7)
C41 0.0184(8) 0.0158(8) 0.0218(9) -0.0038(6) 0.0020(7) -0.0069(6)
C42 0.0306(9) 0.0211(8) 0.0241(9) -0.0026(7) -0.0025(7) -0.0120(7)
Cl1 0.0246(2) 0.0304(2) 0.0336(3) -0.01199(19) -0.00433(18) -0.00198(18)
Cl2 0.0241(2) 0.0270(2) 0.0522(3) -0.0130(2) -0.0017(2) -0.00221(18)
Cl3 0.0604(3) 0.0390(3) 0.0399(3) -0.0089(2) -0.0041(3) -0.0329(3)

loop_
_atom_type_symbol
_atom_type_scat_dispersion_real
_atom_type_scat_dispersion_imag
_atom_type_scat_Cromer_Mann_a1
_atom_type_scat_Cromer_Mann_b1
_atom_type_scat_Cromer_Mann_a2
_atom_type_scat_Cromer_Mann_b2
_atom_type_scat_Cromer_Mann_a3
_atom_type_scat_Cromer_Mann_b3
_atom_type_scat_Cromer_Mann_a4
_atom_type_scat_Cromer_Mann_b4
_atom_type_scat_Cromer_Mann_c
_atom_type_scat_source
C 0.0033 0.0016 2.3100 20.8439 1.0200 10.2075 1.5886 0.5687 0.8650 51.6512 0.2156 'International Tables Vol C 4.2.6.8 and 6.1.1.4'
H 0.0000 0.0000 0.4930 10.5109 0.3229 26.1257 0.1402 3.1424 0.0408 57.7998 0.0030 'International Tables Vol C 4.2.6.8 and 6.1.1.4'
N 0.0061 0.0033 12.2126 0.0057 3.1322 9.8933 2.0125 28.9975 1.1663 0.5826 -11.5290 'International Tables Vol C 4.2.6.8 and 6.1.1.4'
O 0.0106 0.0060 3.0485 13.2771 2.2868 5.7011 1.5463 0.3239 0.8670 32.9089 0.2508 'International Tables Vol C 4.2.6.8 and 6.1.1.4'
Cl 0.1484 0.1585 11.4604 0.0104 7.1964 1.1662 6.2556 18.5194 1.6455 47.7784 -9.5574 'International Tables Vol C 4.2.6.8 and 6.1.1.4'

loop_
_geom_angle_atom_site_label_1
_geom_angle_site_symmetry_1
_geom_angle_atom_site_label_2
_geom_angle_atom_site_label_3
_geom_angle_site_symmetry_3
_geom_angle
_geom_angle_publ_flag
C2 . C1 C9 . 119.87(14) yes
C2 . C1 C10 . 120.91(13) yes
C9 . C1 C10 . 119.22(13) yes
C1 . C2 C3 . 177.67(16) yes
C2 . C3 C4 . 179.42(16) yes
C3 . C4 C5 . 119.52(14) yes
C3 . C4 C30 . 120.61(13) yes
C5 . C4 C30 . 119.87(14) yes
C4 . C5 C6 2_855 177.59(16) yes
C5 2_855 C6 C7 . 177.65(16) yes
C6 . C7 C8 . 117.85(14) yes
C6 . C7 C36 . 121.09(13) yes
C8 . C7 C36 . 121.05(14) yes
C7 . C8 C9 . 177.57(16) yes
C1 . C9 C8 . 177.45(17) yes
C1 . C10 C11 . 113.17(12) yes
C1 . C10 H101 . 108.8 no
C11 . C10 H101 . 109.8 no
C1 . C10 H102 . 106.9 no
C11 . C10 H102 . 110.0 no
H101 . C10 H102 . 108.0 no
C10 . C11 C12 . 113.35(13) yes
C10 . C11 H111 . 108.8 no
C12 . C11 H111 . 108.7 no
C10 . C11 H112 . 108.4 no
C12 . C11 H112 . 108.5 no
H111 . C11 H112 . 108.9 no
C11 . C12 C13 . 111.32(13) yes
C11 . C12 H122 . 111.6 no
C13 . C12 H122 . 109.3 no
C11 . C12 H121 . 107.7 no
C13 . C12 H121 . 111.2 no
H122 . C12 H121 . 105.6 no
C12 . C13 C14 . 113.71(13) yes
C12 . C13 H131 . 109.0 no
C14 . C13 H131 . 110.0 no
C12 . C13 H132 . 107.9 no
C14 . C13 H132 . 111.1 no
H131 . C13 H132 . 104.8 no
C13 . C14 C15 . 112.85(13) yes
C13 . C14 H141 . 109.8 no
C15 . C14 H141 . 109.9 no
C13 . C14 H142 . 108.8 no
C15 . C14 H142 . 108.9 no
H141 . C14 H142 . 106.3 no
C14 . C15 C16 . 113.38(13) yes
C14 . C15 H152 . 109.7 no
C16 . C15 H152 . 109.8 no
C14 . C15 H151 . 110.1 no
C16 . C15 H151 . 107.3 no
H152 . C15 H151 . 106.3 no
C15 . C16 C17 . 113.28(13) yes
C15 . C16 H161 . 110.4 no
C17 . C16 H161 . 108.7 no
C15 . C16 H162 . 109.9 no
C17 . C16 H162 . 108.7 no
H161 . C16 H162 . 105.6 no
C16 . C17 C18 . 112.60(13) yes
C16 . C17 H172 . 109.2 no
C18 . C17 H172 . 110.9 no
C16 . C17 H171 . 110.0 no
C18 . C17 H171 . 108.0 no
H172 . C17 H171 . 105.9 no
C17 . C18 C19 . 113.48(13) yes
C17 . C18 H181 . 108.4 no
C19 . C18 H181 . 110.2 no
C17 . C18 H182 . 109.3 no
C19 . C18 H182 . 109.7 no
H181 . C18 H182 . 105.4 no
C18 . C19 C20 . 113.06(13) yes
C18 . C19 H191 . 109.9 no
C20 . C19 H191 . 108.4 no
C18 . C19 H192 . 111.0 no
C20 . C19 H192 . 110.1 no
H191 . C19 H192 . 103.9 no
C19 . C20 C21 . 113.21(13) yes
C19 . C20 H202 . 110.3 no
C21 . C20 H202 . 108.2 no
C19 . C20 H201 . 109.7 no
C21 . C20 H201 . 108.1 no
H202 . C20 H201 . 107.1 no
C20 . C21 C22 . 114.05(13) yes
C20 . C21 H211 . 109.2 no
C22 . C21 H211 . 109.3 no
C20 . C21 H212 . 110.2 no
C22 . C21 H212 . 108.3 no
H211 . C21 H212 . 105.4 no
C21 . C22 C23 . 113.29(13) yes
C21 . C22 H221 . 108.8 no
C23 . C22 H221 . 109.3 no
C21 . C22 H222 . 109.2 no
C23 . C22 H222 . 110.5 no
H221 . C22 H222 . 105.5 no
C22 . C23 C24 . 113.23(13) yes
C22 . C23 H231 . 109.3 no
C24 . C23 H231 . 108.7 no
C22 . C23 H232 . 109.5 no
C24 . C23 H232 . 108.8 no
H231 . C23 H232 . 107.1 no
C23 . C24 C25 . 113.19(13) yes
C23 . C24 H241 . 110.3 no
C25 . C24 H241 . 111.0 no
C23 . C24 H242 . 109.8 no
C25 . C24 H242 . 107.8 no
H241 . C24 H242 . 104.4 no
C24 . C25 C26 . 113.03(13) yes
C24 . C25 H252 . 110.2 no
C26 . C25 H252 . 108.7 no
C24 . C25 H251 . 109.1 no
C26 . C25 H251 . 109.7 no
H252 . C25 H251 . 105.9 no
C25 . C26 C27 . 113.52(13) yes
C25 . C26 H261 . 109.4 no
C27 . C26 H261 . 108.9 no
C25 . C26 H262 . 109.0 no
C27 . C26 H262 . 106.3 no
H261 . C26 H262 . 109.6 no
C26 . C27 C28 . 113.40(13) yes
C26 . C27 H271 . 109.1 no
C28 . C27 H271 . 109.4 no
C26 . C27 H272 . 108.3 no
C28 . C27 H272 . 110.9 no
H271 . C27 H272 . 105.4 no
C27 . C28 C29 . 113.20(14) yes
C27 . C28 H282 . 109.5 no
C29 . C28 H282 . 110.1 no
C27 . C28 H281 . 109.5 no
C29 . C28 H281 . 109.6 no
H282 . C28 H281 . 104.6 no
C28 . C29 H291 . 107.9 no
C28 . C29 H292 . 111.5 no
H291 . C29 H292 . 107.9 no
C28 . C29 H293 . 111.6 no
H291 . C29 H293 . 109.7 no
H292 . C29 H293 . 108.1 no
C4 . C30 C31 . 121.02(14) yes
C4 . C30 C35 . 120.02(14) yes
C31 . C30 C35 . 118.96(14) yes
C30 . C31 C32 . 120.19(15) yes
C30 . C31 H311 . 120.2 no
C32 . C31 H311 . 119.6 no
C31 . C32 C33 . 120.27(15) yes
C31 . C32 H321 . 118.7 no
C33 . C32 H321 . 121.0 no
C32 . C33 C34 . 119.76(15) yes
C32 . C33 H331 . 120.3 no
C34 . C33 H331 . 119.9 no
C33 . C34 C35 . 120.53(16) yes
C33 . C34 H341 . 121.0 no
C35 . C34 H341 . 118.4 no
C30 . C35 C34 . 120.29(15) yes
C30 . C35 H351 . 119.6 no
C34 . C35 H351 . 120.1 no
C7 . C36 C37 . 120.85(14) yes
C7 . C36 C41 . 120.27(14) yes
C37 . C36 C41 . 118.87(14) yes
C36 . C37 C38 . 120.47(15) yes
C36 . C37 H371 . 118.9 no
C38 . C37 H371 . 120.6 no
C37 . C38 C39 . 120.14(15) yes
C37 . C38 H381 . 119.6 no
C39 . C38 H381 . 120.2 no
C38 . C39 C40 . 120.05(15) yes
C38 . C39 H391 . 120.2 no
C40 . C39 H391 . 119.8 no
C39 . C40 C41 . 120.18(16) yes
C39 . C40 H401 . 120.5 no
C41 . C40 H401 . 119.3 no
C36 . C41 C40 . 120.28(15) yes
C36 . C41 H411 . 119.1 no
C40 . C41 H411 . 120.6 no
Cl1 . C42 Cl2 . 109.75(10) yes
Cl1 . C42 Cl3 . 110.96(10) yes
Cl2 . C42 Cl3 . 110.95(10) yes
Cl1 . C42 H421 . 108.6 no
Cl2 . C42 H421 . 109.0 no
Cl3 . C42 H421 . 107.5 no

loop_
_geom_bond_atom_site_label_1
_geom_bond_atom_site_label_2
_geom_bond_site_symmetry_2
_geom_bond_distance
_geom_bond_publ_flag
C1 C2 . 1.376(2) yes
C1 C9 . 1.380(2) yes
C1 C10 . 1.521(2) yes
C2 C3 . 1.223(2) yes
C3 C4 . 1.381(2) yes
C4 C5 . 1.387(2) yes
C4 C30 . 1.483(2) yes
C5 C6 2_855 1.219(2) yes
C6 C7 . 1.386(2) yes
C7 C8 . 1.380(2) yes
C7 C36 . 1.480(2) yes
C8 C9 . 1.222(2) yes
C10 C11 . 1.524(2) yes
C10 H101 . 0.994 no
C10 H102 . 0.965 no
C11 C12 . 1.525(2) yes
C11 H111 . 1.005 no
C11 H112 . 1.007 no
C12 C13 . 1.527(2) yes
C12 H122 . 0.980 no
C12 H121 . 0.977 no
C13 C14 . 1.523(2) yes
C13 H131 . 0.994 no
C13 H132 . 0.972 no
C14 C15 . 1.522(2) yes
C14 H141 . 0.943 no
C14 H142 . 0.955 no
C15 C16 . 1.524(2) yes
C15 H152 . 0.992 no
C15 H151 . 0.974 no
C16 C17 . 1.527(2) yes
C16 H161 . 0.986 no
C16 H162 . 1.015 no
C17 C18 . 1.527(2) yes
C17 H172 . 0.995 no
C17 H171 . 0.963 no
C18 C19 . 1.526(2) yes
C18 H181 . 0.980 no
C18 H182 . 1.004 no
C19 C20 . 1.526(2) yes
C19 H191 . 0.988 no
C19 H192 . 0.989 no
C20 C21 . 1.526(2) yes
C20 H202 . 0.981 no
C20 H201 . 0.971 no
C21 C22 . 1.522(2) yes
C21 H211 . 0.993 no
C21 H212 . 0.947 no
C22 C23 . 1.524(2) yes
C22 H221 . 0.940 no
C22 H222 . 0.970 no
C23 C24 . 1.529(2) yes
C23 H231 . 0.991 no
C23 H232 . 0.962 no
C24 C25 . 1.525(2) yes
C24 H241 . 0.967 no
C24 H242 . 0.977 no
C25 C26 . 1.525(2) yes
C25 H252 . 1.028 no
C25 H251 . 0.976 no
C26 C27 . 1.524(2) yes
C26 H261 . 1.006 no
C26 H262 . 0.997 no
C27 C28 . 1.524(2) yes
C27 H271 . 0.967 no
C27 H272 . 0.980 no
C28 C29 . 1.523(2) yes
C28 H282 . 0.986 no
C28 H281 . 0.987 no
C29 H291 . 1.009 no
C29 H292 . 0.972 no
C29 H293 . 0.984 no
C30 C31 . 1.393(2) yes
C30 C35 . 1.396(2) yes
C31 C32 . 1.393(2) yes
C31 H311 . 0.963 no
C32 C33 . 1.382(2) yes
C32 H321 . 0.930 no
C33 C34 . 1.380(2) yes
C33 H331 . 0.958 no
C34 C35 . 1.385(2) yes
C34 H341 . 0.923 no
C35 H351 . 0.922 no
C36 C37 . 1.393(2) yes
C36 C41 . 1.396(2) yes
C37 C38 . 1.388(2) yes
C37 H371 . 0.940 no
C38 C39 . 1.379(2) yes
C38 H381 . 0.944 no
C39 C40 . 1.383(2) yes
C39 H391 . 0.930 no
C40 C41 . 1.387(2) yes
C40 H401 . 0.908 no
C41 H411 . 0.932 no
C42 Cl1 . 1.7615(19) yes
C42 Cl2 . 1.7643(19) yes
C42 Cl3 . 1.7445(18) yes
C42 H421 . 0.989 no
